data_4131785
loop_
_publ_author_name
'Rauch, Michael'
'Parkin, Gerard'

_publ_section_title
;
 Zinc and Magnesium Catalysts for the Hydrosilylation of Carbon Dioxide.
;
_journal_issue 50
_journal_name_full 'Journal of the American Chemical Society'
_journal_page_first 18162
_journal_page_last 18165
_journal_paper_doi 10.1021/jacs.7b10776
_journal_volume 139
_journal_year 2017
_chemical_formula_sum 'C49 H64 N6 Si3 Zn'
_chemical_formula_weight 886.70
_space_group_crystal_system triclinic
_space_group_IT_number 2
_space_group_name_Hall '-P 1'
_space_group_name_H-M_alt 'P -1'
_atom_sites_solution_hydrogens mixed
_audit_creation_method SHELXL-2014/7
_cell_angle_alpha 113.9380(13)
_cell_angle_beta 101.5202(15)
_cell_angle_gamma 104.5361(15)
_cell_formula_units_Z 2
_cell_length_a 10.7246(11)
_cell_length_b 16.4283(17)
_cell_length_c 16.4561(17)
_cell_measurement_reflns_used 9846
_cell_measurement_temperature 130(2)
_cell_measurement_theta_max 30.61
_cell_measurement_theta_min 2.50
_cell_volume 2411.5(4)
_computing_cell_refinement 'Bruker SAINT'
_computing_data_collection 'Bruker APEX2'
_computing_data_reduction 'Bruker SAINT'
_computing_molecular_graphics 'Bruker SHELXTL'
_computing_publication_material 'Bruker SHELXTL'
_computing_structure_refinement 'SHELXL-2014/7 (Sheldrick, 2014)'
_computing_structure_solution 'SHELXS-97 (Sheldrick 2008)'
_diffrn_ambient_temperature 130(2)
_diffrn_measured_fraction_theta_full 1.000
_diffrn_measured_fraction_theta_max 0.993
_diffrn_measurement_device_type 'Bruker APEX-II CCD'
_diffrn_measurement_method '\f and \w scans'
_diffrn_radiation_type MoK\a
_diffrn_radiation_wavelength 0.71073
_diffrn_reflns_av_R_equivalents 0.0378
_diffrn_reflns_av_unetI/netI 0.0417
_diffrn_reflns_Laue_measured_fraction_full 1.000
_diffrn_reflns_Laue_measured_fraction_max 0.993
_diffrn_reflns_limit_h_max 15
_diffrn_reflns_limit_h_min -15
_diffrn_reflns_limit_k_max 23
_diffrn_reflns_limit_k_min -23
_diffrn_reflns_limit_l_max 23
_diffrn_reflns_limit_l_min -23
_diffrn_reflns_number 39309
_diffrn_reflns_point_group_measured_fraction_full 1.000
_diffrn_reflns_point_group_measured_fraction_max 0.993
_diffrn_reflns_theta_full 25.000
_diffrn_reflns_theta_max 30.619
_diffrn_reflns_theta_min 1.440
_exptl_absorpt_coefficient_mu 0.623
_exptl_absorpt_correction_T_max 0.7461
_exptl_absorpt_correction_T_min 0.5465
_exptl_absorpt_correction_type empirical
_exptl_absorpt_process_details sadabs
_exptl_crystal_colour colorless
_exptl_crystal_density_diffrn 1.221
_exptl_crystal_description block
_exptl_crystal_F_000 944
_exptl_crystal_size_max 0.310
_exptl_crystal_size_mid 0.270
_exptl_crystal_size_min 0.100
_refine_diff_density_max 1.068
_refine_diff_density_min -0.635
_refine_diff_density_rms 0.061
_refine_ls_extinction_method none
_refine_ls_goodness_of_fit_ref 1.047
_refine_ls_hydrogen_treatment mixed
_refine_ls_matrix_type full
_refine_ls_number_parameters 548
_refine_ls_number_reflns 14786
_refine_ls_number_restraints 0
_refine_ls_restrained_S_all 1.047
_refine_ls_R_factor_all 0.0417
_refine_ls_R_factor_gt 0.0349
_refine_ls_shift/su_max 0.001
_refine_ls_shift/su_mean 0.000
_refine_ls_structure_factor_coef Fsqd
_refine_ls_weighting_details 'w=1/[\s^2^(Fo^2^)+(0.0443P)^2^+0.7207P] where P=(Fo^2^+2Fc^2^)/3'
_refine_ls_weighting_scheme calc
_refine_ls_wR_factor_gt 0.0909
_refine_ls_wR_factor_ref 0.0953
_reflns_Friedel_coverage 0.000
_reflns_number_gt 12802
_reflns_number_total 14786
_reflns_threshold_expression 'I > 2\s(I)'
_cod_data_source_file ja7b10776_si_007.cif
_cod_data_source_block znhs10
_cod_database_code 4131785
_shelx_shelxl_version_number 2014/7
_shelx_space_group_comment
; 
The symmetry employed for this shelxl refinement is uniquely defined 
by the following loop, which should always be used as a source of 
symmetry information in preference to the above space-group names. 
They are only intended as comments. 
;
_shelx_estimated_absorpt_t_min 0.830
_shelx_estimated_absorpt_t_max 0.940

loop_
_space_group_symop_operation_xyz
'x, y, z'
'-x, -y, -z'

loop_
_atom_site_label
_atom_site_type_symbol
_atom_site_fract_x
_atom_site_fract_y
_atom_site_fract_z
_atom_site_U_iso_or_equiv
_atom_site_adp_type
_atom_site_occupancy
_atom_site_site_symmetry_order
_atom_site_calc_flag
_atom_site_refinement_flags_posn
_atom_site_refinement_flags_adp
Zn Zn 0.82560(2) 0.15367(2) 0.39076(2) 0.01496(4) Uani 1 1 d . .
Si1 Si 0.55108(3) 0.11925(2) 0.25582(2) 0.01424(7) Uani 1 1 d . .
Si2 Si 0.79992(3) 0.11249(2) 0.18547(2) 0.01408(7) Uani 1 1 d . .
Si3 Si 0.79438(3) 0.30842(2) 0.32468(2) 0.01572(7) Uani 1 1 d . .
N11 N 0.65301(11) 0.13107(8) 0.42935(7) 0.01734(19) Uani 1 1 d . .
N12 N 0.45035(11) 0.14548(8) 0.42255(7) 0.0179(2) Uani 1 1 d . .
N21 N 0.82150(10) 0.02048(7) 0.29598(7) 0.01579(19) Uani 1 1 d . .
N22 N 0.85538(11) -0.06492(8) 0.16242(7) 0.01766(19) Uani 1 1 d . .
N31 N 0.65368(12) 0.27252(8) 0.13984(8) 0.0210(2) Uani 1 1 d . .
N32 N 0.77055(12) 0.43140(8) 0.23528(8) 0.0208(2) Uani 1 1 d . .
C1 C 0.73469(12) 0.17737(8) 0.27682(8) 0.0139(2) Uani 1 1 d . .
C41 C 0.3400(2) 0.50124(18) 0.35423(16) 0.0600(6) Uani 1 1 d . .
H41A H 0.3112 0.5068 0.4066 0.072 Uiso 1 1 calc R U
C42 C 0.3554(2) 0.57289(16) 0.33032(18) 0.0611(7) Uani 1 1 d . .
H42A H 0.3389 0.6285 0.3665 0.073 Uiso 1 1 calc R U
C43 C 0.3950(2) 0.56356(18) 0.2533(2) 0.0596(6) Uani 1 1 d . .
H43A H 0.4051 0.6126 0.2357 0.072 Uiso 1 1 calc R U
C44 C 0.41985(19) 0.48242(18) 0.20140(14) 0.0500(5) Uani 1 1 d . .
H44A H 0.4464 0.4757 0.1480 0.060 Uiso 1 1 calc R U
C45 C 0.40625(18) 0.41183(14) 0.22700(12) 0.0417(4) Uani 1 1 d . .
H45A H 0.4247 0.3567 0.1921 0.050 Uiso 1 1 calc R U
C46 C 0.3660(2) 0.42115(15) 0.30306(15) 0.0494(5) Uani 1 1 d . .
H46A H 0.3559 0.3721 0.3207 0.059 Uiso 1 1 calc R U
C51 C 0.9726(2) 0.64108(15) -0.06438(14) 0.0445(4) Uani 1 1 d . .
H51A H 0.9237 0.6311 -0.1246 0.053 Uiso 1 1 calc R U
C52 C 1.1040(2) 0.70915(15) -0.01476(16) 0.0450(4) Uani 1 1 d . .
H52A H 1.1457 0.7457 -0.0411 0.054 Uiso 1 1 calc R U
C53 C 1.17501(19) 0.72401(13) 0.07354(15) 0.0422(4) Uani 1 1 d . .
H53A H 1.2647 0.7715 0.1081 0.051 Uiso 1 1 calc R U
C54 C 1.11499(19) 0.66953(13) 0.11130(13) 0.0381(4) Uani 1 1 d . .
H54A H 1.1639 0.6790 0.1713 0.046 Uiso 1 1 calc R U
C55 C 0.98388(19) 0.60147(12) 0.06125(13) 0.0379(4) Uani 1 1 d . .
H55A H 0.9427 0.5641 0.0870 0.045 Uiso 1 1 calc R U
C56 C 0.91223(19) 0.58737(13) -0.02610(14) 0.0423(4) Uani 1 1 d . .
H56A H 0.8217 0.5409 -0.0599 0.051 Uiso 1 1 calc R U
C101 C 0.42738(13) 0.16081(10) 0.20077(9) 0.0217(2) Uani 1 1 d . .
H10A H 0.3334 0.1176 0.1831 0.032 Uiso 1 1 calc R U
H10B H 0.4440 0.1605 0.1442 0.032 Uiso 1 1 calc R U
H10C H 0.4402 0.2260 0.2463 0.032 Uiso 1 1 calc R U
C102 C 0.48014(13) -0.01564(9) 0.18555(9) 0.0207(2) Uani 1 1 d . .
H10D H 0.3881 -0.0408 0.1871 0.031 Uiso 1 1 calc R U
H10E H 0.5400 -0.0409 0.2131 0.031 Uiso 1 1 calc R U
H10F H 0.4754 -0.0353 0.1199 0.031 Uiso 1 1 calc R U
C103 C 0.54565(12) 0.13756(9) 0.37822(8) 0.0162(2) Uani 1 1 d . .
C104 C 0.62716(13) 0.13432(9) 0.50994(8) 0.0179(2) Uani 1 1 d . .
C105 C 0.70482(15) 0.12810(11) 0.58449(9) 0.0243(3) Uani 1 1 d . .
H10G H 0.7905 0.1211 0.5862 0.029 Uiso 1 1 calc R U
C106 C 0.65218(17) 0.13250(12) 0.65605(10) 0.0293(3) Uani 1 1 d . .
H10H H 0.7021 0.1276 0.7074 0.035 Uiso 1 1 calc R U
C107 C 0.52594(17) 0.14407(12) 0.65385(10) 0.0301(3) Uani 1 1 d . .
H10I H 0.4932 0.1475 0.7043 0.036 Uiso 1 1 calc R U
C108 C 0.44814(15) 0.15060(11) 0.58032(10) 0.0256(3) Uani 1 1 d . .
H10J H 0.3635 0.1590 0.5795 0.031 Uiso 1 1 calc R U
C109 C 0.49997(13) 0.14429(9) 0.50708(9) 0.0191(2) Uani 1 1 d . .
C110 C 0.32167(13) 0.15766(10) 0.38842(9) 0.0219(2) Uani 1 1 d . .
H11A H 0.3151 0.1548 0.3258 0.026 Uiso 1 1 calc R U
C111 C 0.19663(15) 0.07564(12) 0.37199(12) 0.0331(3) Uani 1 1 d . .
H11B H 0.1129 0.0823 0.3437 0.050 Uiso 1 1 calc R U
H11C H 0.1976 0.0778 0.4325 0.050 Uiso 1 1 calc R U
H11D H 0.1993 0.0142 0.3292 0.050 Uiso 1 1 calc R U
C112 C 0.32454(17) 0.25595(12) 0.45435(12) 0.0339(3) Uani 1 1 d . .
H11E H 0.2403 0.2635 0.4284 0.051 Uiso 1 1 calc R U
H11F H 0.4039 0.3060 0.4603 0.051 Uiso 1 1 calc R U
H11G H 0.3313 0.2615 0.5168 0.051 Uiso 1 1 calc R U
C201 C 0.68830(14) 0.05598(10) 0.05846(9) 0.0217(2) Uani 1 1 d . .
H20A H 0.7455 0.0496 0.0184 0.033 Uiso 1 1 calc R U
H20B H 0.6384 0.0965 0.0513 0.033 Uiso 1 1 calc R U
H20C H 0.6228 -0.0075 0.0395 0.033 Uiso 1 1 calc R U
C202 C 0.97664(14) 0.18193(10) 0.19606(10) 0.0226(2) Uani 1 1 d . .
H20D H 1.0075 0.1395 0.1498 0.034 Uiso 1 1 calc R U
H20E H 1.0401 0.2071 0.2600 0.034 Uiso 1 1 calc R U
H20F H 0.9743 0.2353 0.1839 0.034 Uiso 1 1 calc R U
C203 C 0.82505(12) 0.01321(9) 0.21235(8) 0.0158(2) Uani 1 1 d . .
C204 C 0.85194(12) -0.05484(9) 0.30128(9) 0.0171(2) Uani 1 1 d . .
C205 C 0.86790(13) -0.07691(10) 0.37545(10) 0.0218(2) Uani 1 1 d . .
H20G H 0.8542 -0.0396 0.4321 0.026 Uiso 1 1 calc R U
C206 C 0.90458(15) -0.15529(11) 0.36325(11) 0.0277(3) Uani 1 1 d . .
H20H H 0.9163 -0.1721 0.4123 0.033 Uiso 1 1 calc R U
C207 C 0.92461(16) -0.21013(11) 0.27895(12) 0.0298(3) Uani 1 1 d . .
H20I H 0.9492 -0.2635 0.2726 0.036 Uiso 1 1 calc R U
C208 C 0.90981(15) -0.18914(10) 0.20484(11) 0.0258(3) Uani 1 1 d . .
H20J H 0.9238 -0.2266 0.1484 0.031 Uiso 1 1 calc R U
C209 C 0.87311(13) -0.10979(9) 0.21763(9) 0.0188(2) Uani 1 1 d . .
C210 C 0.88532(14) -0.08583(10) 0.07375(9) 0.0215(2) Uani 1 1 d . .
H21A H 0.8642 -0.0398 0.0532 0.026 Uiso 1 1 calc R U
C211 C 0.79378(16) -0.18691(11) -0.00580(10) 0.0291(3) Uani 1 1 d . .
H21B H 0.8125 -0.1964 -0.0642 0.044 Uiso 1 1 calc R U
H21C H 0.6974 -0.1949 -0.0155 0.044 Uiso 1 1 calc R U
H21D H 0.8128 -0.2342 0.0114 0.044 Uiso 1 1 calc R U
C212 C 1.03822(16) -0.06623(12) 0.09249(11) 0.0314(3) Uani 1 1 d . .
H21E H 1.0582 -0.0764 0.0343 0.047 Uiso 1 1 calc R U
H21F H 1.0629 -0.1100 0.1132 0.047 Uiso 1 1 calc R U
H21G H 1.0915 0.0002 0.1420 0.047 Uiso 1 1 calc R U
C301 C 0.98637(14) 0.37188(10) 0.38243(10) 0.0237(3) Uani 1 1 d . .
H30A H 1.0080 0.4381 0.4301 0.035 Uiso 1 1 calc R U
H30B H 1.0275 0.3720 0.3344 0.035 Uiso 1 1 calc R U
H30C H 1.0232 0.3385 0.4128 0.035 Uiso 1 1 calc R U
C302 C 0.71941(15) 0.36463(10) 0.41756(9) 0.0234(3) Uani 1 1 d . .
H30D H 0.7500 0.4338 0.4398 0.035 Uiso 1 1 calc R U
H30E H 0.7501 0.3532 0.4708 0.035 Uiso 1 1 calc R U
H30F H 0.6192 0.3361 0.3903 0.035 Uiso 1 1 calc R U
C303 C 0.73702(13) 0.34009(9) 0.22682(9) 0.0181(2) Uani 1 1 d . .
C304 C 0.63060(14) 0.32106(10) 0.08970(9) 0.0218(2) Uani 1 1 d . .
C305 C 0.54801(16) 0.28402(12) -0.00453(10) 0.0291(3) Uani 1 1 d . .
H30G H 0.4974 0.2172 -0.0438 0.035 Uiso 1 1 calc R U
C306 C 0.54291(17) 0.34859(14) -0.03822(11) 0.0346(3) Uani 1 1 d . .
H30H H 0.4872 0.3256 -0.1015 0.042 Uiso 1 1 calc R U
C307 C 0.61841(17) 0.44696(13) 0.01946(12) 0.0348(3) Uani 1 1 d . .
H30I H 0.6140 0.4889 -0.0063 0.042 Uiso 1 1 calc R U
C308 C 0.69943(16) 0.48517(11) 0.11289(12) 0.0292(3) Uani 1 1 d . .
H30J H 0.7496 0.5521 0.1516 0.035 Uiso 1 1 calc R U
C309 C 0.70398(14) 0.42030(10) 0.14777(10) 0.0219(2) Uani 1 1 d . .
C310 C 0.85860(14) 0.52225(9) 0.32134(10) 0.0240(3) Uani 1 1 d . .
H31B H 0.8866 0.5058 0.3726 0.029 Uiso 1 1 calc R U
C311 C 0.78066(16) 0.58864(11) 0.35352(12) 0.0309(3) Uani 1 1 d . .
H31C H 0.8400 0.6459 0.4136 0.046 Uiso 1 1 calc R U
H31D H 0.6991 0.5550 0.3621 0.046 Uiso 1 1 calc R U
H31E H 0.7529 0.6076 0.3056 0.046 Uiso 1 1 calc R U
C312 C 0.99012(16) 0.56974(11) 0.30850(13) 0.0322(3) Uani 1 1 d . .
H31F H 1.0477 0.6294 0.3669 0.048 Uiso 1 1 calc R U
H31G H 0.9668 0.5840 0.2564 0.048 Uiso 1 1 calc R U
H31H H 1.0401 0.5262 0.2940 0.048 Uiso 1 1 calc R U
H1 H 0.9717(18) 0.2205(13) 0.4780(13) 0.031(5) Uiso 1 1 d . .

loop_
_atom_site_aniso_label
_atom_site_aniso_U_11
_atom_site_aniso_U_22
_atom_site_aniso_U_33
_atom_site_aniso_U_23
_atom_site_aniso_U_13
_atom_site_aniso_U_12
Zn 0.01606(7) 0.01868(7) 0.01244(7) 0.00898(5) 0.00450(5) 0.00770(5)
Si1 0.01464(14) 0.01704(15) 0.01239(14) 0.00868(12) 0.00379(11) 0.00585(12)
Si2 0.01639(15) 0.01632(15) 0.01177(13) 0.00826(12) 0.00515(11) 0.00663(12)
Si3 0.01872(15) 0.01471(14) 0.01382(14) 0.00740(12) 0.00498(12) 0.00588(12)
N11 0.0191(5) 0.0228(5) 0.0141(4) 0.0112(4) 0.0065(4) 0.0092(4)
N12 0.0163(5) 0.0236(5) 0.0166(5) 0.0116(4) 0.0070(4) 0.0076(4)
N21 0.0174(5) 0.0181(5) 0.0160(4) 0.0107(4) 0.0062(4) 0.0085(4)
N22 0.0204(5) 0.0194(5) 0.0169(5) 0.0098(4) 0.0078(4) 0.0102(4)
N31 0.0268(5) 0.0213(5) 0.0180(5) 0.0117(4) 0.0086(4) 0.0092(4)
N32 0.0251(5) 0.0180(5) 0.0217(5) 0.0124(4) 0.0069(4) 0.0079(4)
C1 0.0151(5) 0.0155(5) 0.0126(5) 0.0081(4) 0.0041(4) 0.0062(4)
C41 0.0596(13) 0.0627(14) 0.0425(11) 0.0080(10) 0.0309(10) 0.0184(11)
C42 0.0393(10) 0.0390(10) 0.0702(15) -0.0010(10) 0.0112(10) 0.0135(8)
C43 0.0334(10) 0.0599(13) 0.0904(18) 0.0475(13) 0.0092(11) 0.0145(9)
C44 0.0335(9) 0.0858(16) 0.0418(10) 0.0371(11) 0.0150(8) 0.0266(10)
C45 0.0362(9) 0.0471(10) 0.0301(8) 0.0078(7) 0.0096(7) 0.0171(8)
C46 0.0515(11) 0.0467(11) 0.0481(11) 0.0210(9) 0.0235(9) 0.0129(9)
C51 0.0509(11) 0.0522(11) 0.0447(10) 0.0261(9) 0.0199(9) 0.0334(9)
C52 0.0509(11) 0.0483(10) 0.0642(12) 0.0366(10) 0.0369(10) 0.0320(9)
C53 0.0346(9) 0.0353(9) 0.0544(11) 0.0159(8) 0.0217(8) 0.0141(7)
C54 0.0403(9) 0.0375(9) 0.0367(8) 0.0132(7) 0.0165(7) 0.0198(7)
C55 0.0408(9) 0.0331(8) 0.0443(9) 0.0183(7) 0.0210(8) 0.0163(7)
C56 0.0365(9) 0.0361(9) 0.0472(10) 0.0145(8) 0.0111(8) 0.0144(7)
C101 0.0188(6) 0.0303(7) 0.0214(6) 0.0171(5) 0.0056(5) 0.0106(5)
C102 0.0220(6) 0.0193(6) 0.0175(5) 0.0091(5) 0.0044(5) 0.0040(5)
C103 0.0167(5) 0.0182(5) 0.0149(5) 0.0089(4) 0.0058(4) 0.0065(4)
C104 0.0210(6) 0.0213(6) 0.0143(5) 0.0104(4) 0.0073(4) 0.0079(5)
C105 0.0278(7) 0.0316(7) 0.0181(6) 0.0150(5) 0.0077(5) 0.0131(6)
C106 0.0386(8) 0.0379(8) 0.0184(6) 0.0182(6) 0.0106(6) 0.0164(7)
C107 0.0388(8) 0.0391(8) 0.0205(6) 0.0183(6) 0.0168(6) 0.0145(7)
C108 0.0273(7) 0.0328(7) 0.0213(6) 0.0146(6) 0.0144(5) 0.0108(6)
C109 0.0209(6) 0.0224(6) 0.0155(5) 0.0104(5) 0.0077(4) 0.0072(5)
C110 0.0165(6) 0.0312(7) 0.0213(6) 0.0142(5) 0.0073(5) 0.0106(5)
C111 0.0184(6) 0.0422(9) 0.0356(8) 0.0202(7) 0.0063(6) 0.0059(6)
C112 0.0313(8) 0.0365(8) 0.0361(8) 0.0151(7) 0.0116(6) 0.0200(7)
C201 0.0245(6) 0.0265(6) 0.0136(5) 0.0088(5) 0.0049(5) 0.0113(5)
C202 0.0223(6) 0.0242(6) 0.0224(6) 0.0125(5) 0.0098(5) 0.0062(5)
C203 0.0163(5) 0.0179(5) 0.0151(5) 0.0089(4) 0.0062(4) 0.0071(4)
C204 0.0165(5) 0.0180(5) 0.0209(5) 0.0124(5) 0.0068(4) 0.0075(4)
C205 0.0219(6) 0.0258(6) 0.0244(6) 0.0178(5) 0.0080(5) 0.0093(5)
C206 0.0289(7) 0.0292(7) 0.0348(7) 0.0245(6) 0.0087(6) 0.0123(6)
C207 0.0329(7) 0.0235(6) 0.0397(8) 0.0200(6) 0.0094(6) 0.0149(6)
C208 0.0288(7) 0.0210(6) 0.0309(7) 0.0129(5) 0.0101(6) 0.0137(5)
C209 0.0190(5) 0.0187(5) 0.0218(6) 0.0118(5) 0.0068(5) 0.0082(4)
C210 0.0251(6) 0.0240(6) 0.0179(5) 0.0093(5) 0.0106(5) 0.0116(5)
C211 0.0315(7) 0.0283(7) 0.0199(6) 0.0052(5) 0.0069(5) 0.0116(6)
C212 0.0273(7) 0.0379(8) 0.0292(7) 0.0129(6) 0.0160(6) 0.0131(6)
C301 0.0207(6) 0.0190(6) 0.0250(6) 0.0092(5) 0.0030(5) 0.0037(5)
C302 0.0311(7) 0.0199(6) 0.0197(6) 0.0080(5) 0.0113(5) 0.0106(5)
C303 0.0223(6) 0.0166(5) 0.0199(5) 0.0113(5) 0.0087(5) 0.0084(4)
C304 0.0250(6) 0.0272(6) 0.0205(6) 0.0150(5) 0.0106(5) 0.0124(5)
C305 0.0304(7) 0.0388(8) 0.0217(6) 0.0166(6) 0.0098(6) 0.0140(6)
C306 0.0351(8) 0.0558(10) 0.0274(7) 0.0289(7) 0.0121(6) 0.0228(8)
C307 0.0388(8) 0.0515(10) 0.0410(9) 0.0375(8) 0.0201(7) 0.0270(8)
C308 0.0339(7) 0.0329(7) 0.0383(8) 0.0274(7) 0.0165(6) 0.0181(6)
C309 0.0250(6) 0.0255(6) 0.0240(6) 0.0170(5) 0.0104(5) 0.0125(5)
C310 0.0260(6) 0.0173(6) 0.0268(6) 0.0115(5) 0.0050(5) 0.0066(5)
C311 0.0317(7) 0.0211(6) 0.0339(8) 0.0093(6) 0.0079(6) 0.0101(6)
C312 0.0274(7) 0.0256(7) 0.0445(9) 0.0201(7) 0.0094(6) 0.0075(6)

loop_
_atom_type_symbol
_atom_type_description
_atom_type_scat_dispersion_real
_atom_type_scat_dispersion_imag
_atom_type_scat_source
C C 0.0033 0.0016 'International Tables Vol C Tables 4.2.6.8 and 6.1.1.4'
H H 0.0000 0.0000 'International Tables Vol C Tables 4.2.6.8 and 6.1.1.4'
N N 0.0061 0.0033 'International Tables Vol C Tables 4.2.6.8 and 6.1.1.4'
Si Si 0.0817 0.0704 'International Tables Vol C Tables 4.2.6.8 and 6.1.1.4'
Zn Zn 0.2839 1.4301 'International Tables Vol C Tables 4.2.6.8 and 6.1.1.4'

loop_
_geom_angle_atom_site_label_1
_geom_angle_atom_site_label_2
_geom_angle_atom_site_label_3
_geom_angle
H1 Zn N11 115.8(6)
H1 Zn N21 113.5(6)
N11 Zn N21 108.30(4)
H1 Zn C1 128.5(6)
N11 Zn C1 95.04(4)
N21 Zn C1 91.95(4)
C1 Si1 C101 117.24(6)
C1 Si1 C102 114.93(6)
C101 Si1 C102 106.45(6)
C1 Si1 C103 104.23(5)
C101 Si1 C103 112.02(6)
C102 Si1 C103 100.82(5)
C1 Si2 C201 117.58(6)
C1 Si2 C202 115.14(6)
C201 Si2 C202 107.12(6)
C1 Si2 C203 103.70(5)
C201 Si2 C203 108.73(6)
C202 Si2 C203 103.44(6)
C1 Si3 C302 111.34(6)
C1 Si3 C301 114.12(6)
C302 Si3 C301 106.07(6)
C1 Si3 C303 110.69(5)
C302 Si3 C303 106.52(6)
C301 Si3 C303 107.71(6)
C103 N11 C104 107.14(10)
C103 N11 Zn 115.21(8)
C104 N11 Zn 135.29(8)
C103 N12 C109 107.78(10)
C103 N12 C110 125.63(10)
C109 N12 C110 126.53(10)
C203 N21 C204 106.73(10)
C203 N21 Zn 113.70(8)
C204 N21 Zn 136.91(8)
C203 N22 C209 107.66(10)
C203 N22 C210 124.43(10)
C209 N22 C210 127.20(11)
C303 N31 C304 105.66(11)
C309 N32 C303 106.98(11)
C309 N32 C310 126.81(11)
C303 N32 C310 126.21(11)
Si2 C1 Si3 116.31(6)
Si2 C1 Si1 115.68(6)
Si3 C1 Si1 114.42(6)
Si2 C1 Zn 101.45(5)
Si3 C1 Zn 106.16(5)
Si1 C1 Zn 99.77(5)
C42 C41 C46 120.5(2)
C41 C42 C43 119.4(2)
C42 C43 C44 119.9(2)
C45 C44 C43 120.16(19)
C46 C45 C44 119.68(19)
C45 C46 C41 120.3(2)
C52 C51 C56 119.92(19)
C51 C52 C53 119.98(18)
C54 C53 C52 120.02(18)
C55 C54 C53 119.70(18)
C54 C55 C56 120.43(17)
C55 C56 C51 119.94(18)
N11 C103 N12 110.74(10)
N11 C103 Si1 113.73(9)
N12 C103 Si1 135.07(9)
N11 C104 C105 130.03(12)
N11 C104 C109 108.63(10)
C105 C104 C109 121.33(11)
C106 C105 C104 117.45(13)
C105 C106 C107 121.13(13)
C108 C107 C106 121.91(13)
C107 C108 C109 117.00(13)
N12 C109 C108 133.15(12)
N12 C109 C104 105.69(10)
C108 C109 C104 121.16(12)
N12 C110 C112 111.12(11)
N12 C110 C111 111.39(12)
C112 C110 C111 112.53(12)
N21 C203 N22 110.91(10)
N21 C203 Si2 117.73(9)
N22 C203 Si2 131.24(9)
N21 C204 C205 129.59(12)
N21 C204 C209 109.21(10)
C205 C204 C209 121.14(12)
C206 C205 C204 117.57(13)
C205 C206 C207 120.77(13)
C208 C207 C206 122.49(13)
C207 C208 C209 116.50(13)
N22 C209 C208 132.93(12)
N22 C209 C204 105.48(10)
C208 C209 C204 121.53(12)
N22 C210 C211 112.00(11)
N22 C210 C212 109.99(11)
C211 C210 C212 113.08(12)
N31 C303 N32 111.71(11)
N31 C303 Si3 121.43(9)
N32 C303 Si3 126.85(9)
N31 C304 C305 128.99(13)
N31 C304 C309 110.17(11)
C305 C304 C309 120.84(13)
C306 C305 C304 117.64(15)
C305 C306 C307 121.13(14)
C308 C307 C306 122.20(14)
C307 C308 C309 116.98(15)
N32 C309 C308 133.32(13)
N32 C309 C304 105.47(11)
C308 C309 C304 121.20(13)
N32 C310 C311 111.71(12)
N32 C310 C312 110.91(12)
C311 C310 C312 113.19(12)

loop_
_geom_bond_atom_site_label_1
_geom_bond_atom_site_label_2
_geom_bond_distance
Zn H1 1.637(18)
Zn N11 2.0695(11)
Zn N21 2.0922(10)
Zn C1 2.1611(11)
Si1 C1 1.8507(12)
Si1 C101 1.8771(13)
Si1 C102 1.8840(13)
Si1 C103 1.9273(12)
Si2 C1 1.8383(12)
Si2 C201 1.8793(13)
Si2 C202 1.8829(13)
Si2 C203 1.9202(12)
Si3 C1 1.8429(12)
Si3 C302 1.8851(13)
Si3 C301 1.8885(14)
Si3 C303 1.9201(13)
N11 C103 1.3389(16)
N11 C104 1.3912(15)
N12 C103 1.3717(15)
N12 C109 1.3965(16)
N12 C110 1.4766(16)
N21 C203 1.3414(15)
N21 C204 1.3872(15)
N22 C203 1.3744(16)
N22 C209 1.3965(16)
N22 C210 1.4784(16)
N31 C303 1.3348(17)
N31 C304 1.3891(17)
N32 C309 1.3883(17)
N32 C303 1.3925(16)
N32 C310 1.4724(17)
C41 C42 1.368(4)
C41 C46 1.377(3)
C42 C43 1.379(4)
C43 C44 1.387(3)
C44 C45 1.371(3)
C45 C46 1.367(3)
C51 C52 1.383(3)
C51 C56 1.386(3)
C52 C53 1.388(3)
C53 C54 1.387(3)
C54 C55 1.381(3)
C55 C56 1.382(3)
C104 C105 1.3948(17)
C104 C109 1.4080(18)
C105 C106 1.3884(19)
C106 C107 1.409(2)
C107 C108 1.385(2)
C108 C109 1.4026(17)
C110 C112 1.525(2)
C110 C111 1.530(2)
C204 C205 1.3991(17)
C204 C209 1.4073(18)
C205 C206 1.3890(19)
C206 C207 1.409(2)
C207 C208 1.387(2)
C208 C209 1.4022(18)
C210 C211 1.5294(19)
C210 C212 1.530(2)
C304 C305 1.4052(19)
C304 C309 1.4077(19)
C305 C306 1.389(2)
C306 C307 1.400(3)
C307 C308 1.386(2)
C308 C309 1.4067(18)
C310 C311 1.528(2)
C310 C312 1.531(2)

loop_
_geom_torsion_atom_site_label_1
_geom_torsion_atom_site_label_2
_geom_torsion_atom_site_label_3
_geom_torsion_atom_site_label_4
_geom_torsion
C201 Si2 C1 Si3 -96.81(8)
C202 Si2 C1 Si3 30.92(9)
C203 Si2 C1 Si3 143.18(6)
C201 Si2 C1 Si1 41.73(9)
C202 Si2 C1 Si1 169.46(6)
C203 Si2 C1 Si1 -78.28(7)
C201 Si2 C1 Zn 148.55(6)
C202 Si2 C1 Zn -83.71(7)
C203 Si2 C1 Zn 28.54(6)
C302 Si3 C1 Si2 -179.82(6)
C301 Si3 C1 Si2 -59.79(8)
C303 Si3 C1 Si2 61.90(8)
C302 Si3 C1 Si1 41.13(8)
C301 Si3 C1 Si1 161.16(6)
C303 Si3 C1 Si1 -77.15(7)
C302 Si3 C1 Zn -67.87(7)
C301 Si3 C1 Zn 52.16(7)
C303 Si3 C1 Zn 173.85(5)
C101 Si1 C1 Si2 -96.88(8)
C102 Si1 C1 Si2 29.32(8)
C103 Si1 C1 Si2 138.68(6)
C101 Si1 C1 Si3 42.44(9)
C102 Si1 C1 Si3 168.64(6)
C103 Si1 C1 Si3 -82.00(7)
C101 Si1 C1 Zn 155.29(5)
C102 Si1 C1 Zn -78.51(6)
C103 Si1 C1 Zn 30.85(6)
C46 C41 C42 C43 1.1(4)
C41 C42 C43 C44 -0.5(3)
C42 C43 C44 C45 -0.5(3)
C43 C44 C45 C46 1.0(3)
C44 C45 C46 C41 -0.4(3)
C42 C41 C46 C45 -0.6(4)
C56 C51 C52 C53 -0.4(3)
C51 C52 C53 C54 1.1(3)
C52 C53 C54 C55 -0.9(3)
C53 C54 C55 C56 0.0(3)
C54 C55 C56 C51 0.7(3)
C52 C51 C56 C55 -0.5(3)
C104 N11 C103 N12 0.31(14)
Zn N11 C103 N12 -164.95(8)
C104 N11 C103 Si1 -173.09(8)
Zn N11 C103 Si1 21.65(11)
C109 N12 C103 N11 0.21(14)
C110 N12 C103 N11 177.59(11)
C109 N12 C103 Si1 171.64(10)
C110 N12 C103 Si1 -11.0(2)
C103 N11 C104 C105 178.40(14)
Zn N11 C104 C105 -20.7(2)
C103 N11 C104 C109 -0.71(14)
Zn N11 C104 C109 160.19(10)
N11 C104 C105 C106 -179.27(14)
C109 C104 C105 C106 -0.3(2)
C104 C105 C106 C107 -0.8(2)
C105 C106 C107 C108 0.7(3)
C106 C107 C108 C109 0.6(2)
C103 N12 C109 C108 179.50(15)
C110 N12 C109 C108 2.1(2)
C103 N12 C109 C104 -0.63(14)
C110 N12 C109 C104 -177.98(12)
C107 C108 C109 N12 178.24(14)
C107 C108 C109 C104 -1.6(2)
N11 C104 C109 N12 0.82(14)
C105 C104 C109 N12 -178.38(12)
N11 C104 C109 C108 -179.29(12)
C105 C104 C109 C108 1.5(2)
C103 N12 C110 C112 -113.25(14)
C109 N12 C110 C112 63.65(17)
C103 N12 C110 C111 120.41(14)
C109 N12 C110 C111 -62.69(17)
C204 N21 C203 N22 0.63(13)
Zn N21 C203 N22 165.40(8)
C204 N21 C203 Si2 -175.70(8)
Zn N21 C203 Si2 -10.94(11)
C209 N22 C203 N21 -0.41(14)
C210 N22 C203 N21 -171.39(11)
C209 N22 C203 Si2 175.28(10)
C210 N22 C203 Si2 4.29(18)
C203 N21 C204 C205 176.54(13)
Zn N21 C204 C205 17.2(2)
C203 N21 C204 C209 -0.62(14)
Zn N21 C204 C209 -160.00(9)
N21 C204 C205 C206 -177.24(13)
C209 C204 C205 C206 -0.37(19)
C204 C205 C206 C207 0.0(2)
C205 C206 C207 C208 0.3(2)
C206 C207 C208 C209 -0.1(2)
C203 N22 C209 C208 -177.22(14)
C210 N22 C209 C208 -6.6(2)
C203 N22 C209 C204 0.01(13)
C210 N22 C209 C204 170.67(11)
C207 C208 C209 N22 176.59(14)
C207 C208 C209 C204 -0.3(2)
N21 C204 C209 N22 0.37(14)
C205 C204 C209 N22 -177.07(11)
N21 C204 C209 C208 178.00(12)
C205 C204 C209 C208 0.6(2)
C203 N22 C210 C211 -126.25(13)
C209 N22 C210 C211 64.56(17)
C203 N22 C210 C212 107.11(14)
C209 N22 C210 C212 -62.09(17)
C304 N31 C303 N32 -0.57(15)
C304 N31 C303 Si3 177.95(9)
C309 N32 C303 N31 -0.09(15)
C310 N32 C303 N31 179.21(12)
C309 N32 C303 Si3 -178.52(10)
C310 N32 C303 Si3 0.78(19)
C303 N31 C304 C305 -178.58(14)
C303 N31 C304 C309 1.03(15)
N31 C304 C305 C306 -179.69(14)
C309 C304 C305 C306 0.7(2)
C304 C305 C306 C307 0.6(2)
C305 C306 C307 C308 -1.3(2)
C306 C307 C308 C309 0.6(2)
C303 N32 C309 C308 -179.32(15)
C310 N32 C309 C308 1.4(2)
C303 N32 C309 C304 0.70(14)
C310 N32 C309 C304 -178.59(12)
C307 C308 C309 N32 -179.25(15)
C307 C308 C309 C304 0.7(2)
N31 C304 C309 N32 -1.08(15)
C305 C304 C309 N32 178.56(13)
N31 C304 C309 C308 178.94(13)
C305 C304 C309 C308 -1.4(2)
C309 N32 C310 C311 60.62(18)
C303 N32 C310 C311 -118.54(14)
C309 N32 C310 C312 -66.67(17)
C303 N32 C310 C312 114.17(14)
